data_4065898
loop_
_publ_author_name
'Liu, Fu-Chen'
'Chu, Yong-Jui'
'Yang, Chien-Chan'
'Lee, Gene-Hsian'
'Peng, Shie-Ming'

_publ_section_title
;
 Syntheses and Structures of Zirconium Tetranuclear Polyhydrides
;
_journal_issue 12
_journal_name_full Organometallics
_journal_page_first 2685
_journal_paper_doi 10.1021/om1001843
_journal_volume 29
_journal_year 2010
_chemical_formula_sum 'C40 H90 B6 Zr4'
_chemical_formula_weight 1000.86
_chemical_name_systematic
; 
 ? 
;
_space_group_IT_number 13
_symmetry_cell_setting monoclinic
_symmetry_space_group_name_Hall '-P 2yac'
_symmetry_space_group_name_H-M 'P 1 2/n 1'
_atom_sites_solution_hydrogens geom
_atom_sites_solution_primary direct
_atom_sites_solution_secondary difmap
_audit_creation_method SHELXL-97
_cell_angle_alpha 90.00
_cell_angle_beta 102.662(2)
_cell_angle_gamma 90.00
_cell_formula_units_Z 2
_cell_length_a 16.4209(11)
_cell_length_b 9.4093(6)
_cell_length_c 16.7948(11)
_cell_measurement_reflns_used 1845
_cell_measurement_temperature 150(2)
_cell_measurement_theta_max 22.20
_cell_measurement_theta_min 2.50
_cell_volume 2531.8(3)
_computing_cell_refinement 'Bruker SAINT'
_computing_data_collection 'Bruker SMART'
_computing_data_reduction 'Bruker SAINT'
_computing_molecular_graphics 'Bruker SHELXTL'
_computing_publication_material 'Bruker SHELXTL'
_computing_structure_refinement 'SHELXL-97 (Sheldrick, 1997)'
_computing_structure_solution 'SHELXS-97 (Sheldrick, 1990)'
_diffrn_ambient_temperature 150(2)
_diffrn_measured_fraction_theta_full 0.999
_diffrn_measured_fraction_theta_max 0.999
_diffrn_measurement_device_type 'BRUKER SMART APEXCCD area detector'
_diffrn_measurement_method 'omega scans'
_diffrn_radiation_monochromator graphite
_diffrn_radiation_source 'fine-focus sealed tube'
_diffrn_radiation_type MoK\a
_diffrn_radiation_wavelength 0.71073
_diffrn_reflns_av_R_equivalents 0.0593
_diffrn_reflns_av_sigmaI/netI 0.0656
_diffrn_reflns_limit_h_max 21
_diffrn_reflns_limit_h_min -21
_diffrn_reflns_limit_k_max 12
_diffrn_reflns_limit_k_min -10
_diffrn_reflns_limit_l_max 19
_diffrn_reflns_limit_l_min -21
_diffrn_reflns_number 15681
_diffrn_reflns_theta_full 27.50
_diffrn_reflns_theta_max 27.50
_diffrn_reflns_theta_min 1.57
_exptl_absorpt_coefficient_mu 0.824
_exptl_absorpt_correction_T_max 0.9445
_exptl_absorpt_correction_T_min 0.8204
_exptl_absorpt_correction_type multi-scan
_exptl_crystal_colour colorless
_exptl_crystal_density_diffrn 1.313
_exptl_crystal_density_method 'not measured'
_exptl_crystal_description needle
_exptl_crystal_F_000 1040
_exptl_crystal_size_max 0.25
_exptl_crystal_size_mid 0.10
_exptl_crystal_size_min 0.07
_refine_diff_density_max 0.533
_refine_diff_density_min -0.751
_refine_diff_density_rms 0.106
_refine_ls_extinction_method none
_refine_ls_goodness_of_fit_ref 1.044
_refine_ls_hydrogen_treatment mixed
_refine_ls_matrix_type full
_refine_ls_number_parameters 284
_refine_ls_number_reflns 5825
_refine_ls_number_restraints 0
_refine_ls_restrained_S_all 1.044
_refine_ls_R_factor_all 0.0808
_refine_ls_R_factor_gt 0.0551
_refine_ls_shift/su_max 0.006
_refine_ls_shift/su_mean 0.001
_refine_ls_structure_factor_coef Fsqd
_refine_ls_weighting_details 'calc w=1/[\s^2^(Fo^2^)+(0.0580P)^2^+1.9977P] where P=(Fo^2^+2Fc^2^)/3'
_refine_ls_weighting_scheme calc
_refine_ls_wR_factor_gt 0.1196
_refine_ls_wR_factor_ref 0.1386
_reflns_number_gt 4340
_reflns_number_total 5825
_reflns_threshold_expression >2sigma(I)
_cod_data_source_file om1001843_si_001.cif
_cod_data_source_block ic12470
_cod_depositor_comments
;
The following automatic conversions were performed:

'_symmetry_cell_setting' value 'Monoclinic' changed to 'monoclinic'
according to /home/saulius/struct/CIF-dictionaries/cif_core.dic
dictionary named 'cif_core.dic' version 2.4.1 from 2010-06-29.

Automatic conversion script
Id: cif_fix_values 1715 2011-07-08 13:25:40Z adriana 
;
_cod_original_sg_symbol_H-M P2/n
_cod_database_code 4065898

loop_
_symmetry_equiv_pos_as_xyz
'x, y, z'
'-x+1/2, y, -z+1/2'
'-x, -y, -z'
'x-1/2, -y, z-1/2'

loop_
_atom_site_label
_atom_site_type_symbol
_atom_site_fract_x
_atom_site_fract_y
_atom_site_fract_z
_atom_site_U_iso_or_equiv
_atom_site_adp_type
_atom_site_occupancy
_atom_site_symmetry_multiplicity
_atom_site_calc_flag
_atom_site_refinement_flags
Zr1 Zr 0.27090(3) 0.76780(4) 0.07583(3) 0.02267(13) Uani 1 1 d .
Zr2 Zr 0.42708(3) 0.75443(4) 0.22128(3) 0.02260(13) Uani 1 1 d .
H1 H 0.336(3) 0.872(5) 0.172(3) 0.033(13) Uiso 1 1 d .
H2 H 0.393(3) 0.754(4) 0.100(3) 0.037(14) Uiso 1 1 d .
H3 H 0.325(3) 0.670(6) 0.165(3) 0.051(16) Uiso 1 1 d .
B1 B 0.1526(4) 0.7746(7) 0.1579(4) 0.0322(12) Uani 1 1 d .
H1A H 0.207(3) 0.845(5) 0.164(3) 0.039 Uiso 1 1 d .
H1B H 0.151(3) 0.709(5) 0.100(3) 0.039 Uiso 1 1 d .
H1C H 0.162(3) 0.689(5) 0.215(3) 0.039 Uiso 1 1 d .
H1D H 0.096(3) 0.835(5) 0.158(3) 0.039 Uiso 1 1 d .
B2 B 0.2537(5) 0.5216(8) 0.0143(5) 0.0481(17) Uani 1 1 d .
H2A H 0.311(4) 0.613(6) 0.017(3) 0.058 Uiso 1 1 d .
H2B H 0.204(4) 0.593(6) 0.009(3) 0.058 Uiso 1 1 d .
H2C H 0.243(3) 0.464(6) -0.051(4) 0.058 Uiso 1 1 d .
H2D H 0.267(4) 0.469(6) 0.060(4) 0.058 Uiso 1 1 d .
B3 B 0.5047(5) 0.9906(8) 0.2271(5) 0.0493(18) Uani 1 1 d .
H3A H 0.492(3) 0.901(6) 0.166(3) 0.059 Uiso 1 1 d .
H3B H 0.501(4) 0.934(6) 0.274(4) 0.059 Uiso 1 1 d .
H3C H 0.564(4) 1.026(6) 0.239(4) 0.059 Uiso 1 1 d .
H3D H 0.474(4) 1.091(6) 0.205(4) 0.059 Uiso 1 1 d .
C1 C 0.2221(4) 0.8343(6) -0.0738(3) 0.0479(15) Uani 1 1 d .
C2 C 0.1673(3) 0.9000(6) -0.0328(3) 0.0405(13) Uani 1 1 d .
C3 C 0.2108(4) 1.0005(6) 0.0213(3) 0.0442(14) Uani 1 1 d .
C4 C 0.2932(4) 0.9990(6) 0.0127(4) 0.0458(15) Uani 1 1 d .
C5 C 0.3013(4) 0.8935(7) -0.0434(4) 0.0559(18) Uani 1 1 d .
C6 C 0.1982(7) 0.7333(8) -0.1446(4) 0.101(3) Uani 1 1 d .
H6A H 0.1543 0.6692 -0.1352 0.122 Uiso 1 1 calc R
H6B H 0.2471 0.6776 -0.1500 0.122 Uiso 1 1 calc R
H6C H 0.1777 0.7875 -0.1949 0.122 Uiso 1 1 calc R
C7 C 0.0738(4) 0.8735(8) -0.0509(4) 0.072(2) Uani 1 1 d .
H7A H 0.0469 0.9271 -0.0997 0.086 Uiso 1 1 calc R
H7B H 0.0512 0.9045 -0.0044 0.086 Uiso 1 1 calc R
H7C H 0.0629 0.7718 -0.0605 0.086 Uiso 1 1 calc R
C8 C 0.1753(5) 1.1077(7) 0.0720(4) 0.071(2) Uani 1 1 d .
H8A H 0.2170 1.1291 0.1219 0.085 Uiso 1 1 calc R
H8B H 0.1252 1.0682 0.0864 0.085 Uiso 1 1 calc R
H8C H 0.1606 1.1952 0.0404 0.085 Uiso 1 1 calc R
C9 C 0.3588(5) 1.1076(7) 0.0499(5) 0.086(3) Uani 1 1 d .
H9A H 0.4145 1.0669 0.0538 0.103 Uiso 1 1 calc R
H9B H 0.3519 1.1332 0.1046 0.103 Uiso 1 1 calc R
H9C H 0.3526 1.1926 0.0155 0.103 Uiso 1 1 calc R
C10 C 0.3788(5) 0.8626(10) -0.0752(5) 0.112(4) Uani 1 1 d .
H10A H 0.3810 0.9270 -0.1206 0.135 Uiso 1 1 calc R
H10B H 0.3773 0.7640 -0.0943 0.135 Uiso 1 1 calc R
H10C H 0.4284 0.8769 -0.0314 0.135 Uiso 1 1 calc R
C11 C 0.4664(3) 0.5066(5) 0.2636(4) 0.0408(13) Uani 1 1 d .
C12 C 0.5191(3) 0.5932(6) 0.3229(3) 0.0392(13) Uani 1 1 d .
C13 C 0.5736(3) 0.6679(6) 0.2848(3) 0.0372(12) Uani 1 1 d .
C14 C 0.5547(3) 0.6280(6) 0.2015(3) 0.0385(13) Uani 1 1 d .
C15 C 0.4905(3) 0.5273(6) 0.1886(3) 0.0396(13) Uani 1 1 d .
C16 C 0.4031(4) 0.3986(6) 0.2790(5) 0.071(2) Uani 1 1 d .
H16A H 0.3561 0.3948 0.2317 0.085 Uiso 1 1 calc R
H16B H 0.3828 0.4264 0.3275 0.085 Uiso 1 1 calc R
H16C H 0.4294 0.3048 0.2879 0.085 Uiso 1 1 calc R
C17 C 0.5235(4) 0.5910(8) 0.4134(3) 0.071(2) Uani 1 1 d .
H17A H 0.5681 0.5263 0.4399 0.085 Uiso 1 1 calc R
H17B H 0.4701 0.5583 0.4235 0.085 Uiso 1 1 calc R
H17C H 0.5354 0.6870 0.4356 0.085 Uiso 1 1 calc R
C18 C 0.6465(4) 0.7566(7) 0.3265(5) 0.068(2) Uani 1 1 d .
H18A H 0.6305 0.8135 0.3695 0.081 Uiso 1 1 calc R
H18B H 0.6633 0.8198 0.2866 0.081 Uiso 1 1 calc R
H18C H 0.6932 0.6943 0.3506 0.081 Uiso 1 1 calc R
C19 C 0.6029(4) 0.6727(8) 0.1389(4) 0.0650(19) Uani 1 1 d .
H19A H 0.6436 0.5990 0.1340 0.078 Uiso 1 1 calc R
H19B H 0.6322 0.7621 0.1561 0.078 Uiso 1 1 calc R
H19C H 0.5643 0.6863 0.0860 0.078 Uiso 1 1 calc R
C20 C 0.4612(4) 0.4420(7) 0.1119(4) 0.068(2) Uani 1 1 d .
H20A H 0.4972 0.3587 0.1130 0.082 Uiso 1 1 calc R
H20B H 0.4637 0.5008 0.0644 0.082 Uiso 1 1 calc R
H20C H 0.4036 0.4108 0.1085 0.082 Uiso 1 1 calc R

loop_
_atom_site_aniso_label
_atom_site_aniso_U_11
_atom_site_aniso_U_22
_atom_site_aniso_U_33
_atom_site_aniso_U_23
_atom_site_aniso_U_13
_atom_site_aniso_U_12
Zr1 0.0200(2) 0.0276(2) 0.0207(2) 0.00036(18) 0.00500(17) -0.00227(18)
Zr2 0.0184(2) 0.0273(2) 0.0226(2) -0.00073(17) 0.00564(17) 0.00006(17)
B1 0.025(3) 0.046(3) 0.027(3) 0.000(3) 0.009(2) -0.001(3)
B2 0.045(4) 0.047(4) 0.048(5) -0.012(3) 0.002(3) -0.001(3)
B3 0.055(5) 0.046(4) 0.040(4) 0.006(3) -0.005(3) -0.018(3)
C1 0.069(4) 0.053(4) 0.018(3) 0.005(2) 0.001(3) 0.012(3)
C2 0.032(3) 0.050(3) 0.036(3) 0.015(3) -0.001(2) 0.006(2)
C3 0.059(4) 0.042(3) 0.032(3) 0.008(2) 0.012(3) 0.011(3)
C4 0.039(3) 0.050(3) 0.043(3) 0.024(3) -0.004(3) -0.011(3)
C5 0.049(4) 0.082(5) 0.047(4) 0.034(3) 0.033(3) 0.022(3)
C6 0.176(10) 0.090(6) 0.030(4) 0.001(4) 0.005(5) 0.033(6)
C7 0.041(4) 0.087(5) 0.078(5) 0.034(4) -0.005(4) -0.001(3)
C8 0.098(6) 0.051(4) 0.069(5) 0.004(3) 0.026(4) 0.024(4)
C9 0.080(6) 0.067(5) 0.095(6) 0.040(4) -0.013(5) -0.031(4)
C10 0.087(6) 0.161(9) 0.114(7) 0.079(7) 0.077(6) 0.057(6)
C11 0.037(3) 0.032(3) 0.057(4) 0.010(3) 0.019(3) 0.012(2)
C12 0.037(3) 0.050(3) 0.031(3) 0.011(2) 0.010(2) 0.021(2)
C13 0.023(3) 0.049(3) 0.037(3) 0.005(2) 0.000(2) 0.013(2)
C14 0.027(3) 0.052(3) 0.040(3) 0.005(3) 0.015(2) 0.014(2)
C15 0.034(3) 0.043(3) 0.040(3) -0.007(2) 0.003(2) 0.013(2)
C16 0.058(4) 0.034(3) 0.127(7) 0.031(4) 0.036(4) 0.009(3)
C17 0.077(5) 0.103(6) 0.035(4) 0.027(4) 0.015(3) 0.051(4)
C18 0.035(3) 0.079(5) 0.078(5) -0.003(4) -0.011(3) 0.001(3)
C19 0.053(4) 0.092(5) 0.062(4) 0.010(4) 0.039(4) 0.018(4)
C20 0.063(5) 0.065(4) 0.071(5) -0.030(4) 0.001(4) 0.028(4)

loop_
_atom_type_symbol
_atom_type_description
_atom_type_scat_dispersion_real
_atom_type_scat_dispersion_imag
_atom_type_scat_source
C C 0.0033 0.0016 'International Tables Vol C Tables 4.2.6.8 and 6.1.1.4'
H H 0.0000 0.0000 'International Tables Vol C Tables 4.2.6.8 and 6.1.1.4'
B B 0.0013 0.0007 'International Tables Vol C Tables 4.2.6.8 and 6.1.1.4'
Zr Zr -2.9673 0.5597 'International Tables Vol C Tables 4.2.6.8 and 6.1.1.4'

loop_
_geom_angle_atom_site_label_1
_geom_angle_atom_site_label_2
_geom_angle_atom_site_label_3
_geom_angle
_geom_angle_site_symmetry_3
H3 Zr1 H2A 83(2) .
H3 Zr1 H2 60(2) .
H2A Zr1 H2 67(2) .
H3 Zr1 H1 60(2) .
H2A Zr1 H1 127(2) .
H2 Zr1 H1 61.5(19) .
H3 Zr1 H1A 80(2) .
H2A Zr1 H1A 152(2) .
H2 Zr1 H1A 121(2) .
H1 Zr1 H1A 61.4(19) .
H3 Zr1 H2B 98(2) .
H2A Zr1 H2B 50(2) .
H2 Zr1 H2B 116(2) .
H1 Zr1 H2B 157(2) .
H1A Zr1 H2B 110(2) .
H3 Zr1 H1B 91(2) .
H2A Zr1 H1B 109(2) .
H2 Zr1 H1B 150.9(19) .
H1 Zr1 H1B 108.6(19) .
H1A Zr1 H1B 49.3(18) .
H2B Zr1 H1B 61(2) .
H3 Zr1 C5 139.5(17) .
H2A Zr1 C5 78.1(16) .
H2 Zr1 C5 79.7(15) .
H1 Zr1 C5 105.0(13) .
H1A Zr1 C5 128.5(13) .
H2B Zr1 C5 96.7(15) .
H1B Zr1 C5 128.8(13) .
H3 Zr1 C4 134.8(17) .
H2A Zr1 C4 109.7(16) .
H2 Zr1 C4 84.7(13) .
H1 Zr1 C4 79.3(13) .
H1A Zr1 C4 98.1(13) .
H2B Zr1 C4 123.7(15) .
H1B Zr1 C4 121.9(13) .
C5 Zr1 C4 32.7(2) .
H3 Zr1 C3 146.3(17) .
H2A Zr1 C3 128.1(16) .
H2 Zr1 C3 116.0(12) .
H1 Zr1 C3 88.0(13) .
H1A Zr1 C3 74.9(13) .
H2B Zr1 C3 111.3(16) .
H1B Zr1 C3 89.4(13) .
C5 Zr1 C3 54.24(19) .
C4 Zr1 C3 32.49(19) .
H3 Zr1 B2 82.1(17) .
H2A Zr1 B2 29.5(17) .
H2 Zr1 B2 92.5(12) .
H1 Zr1 B2 140.9(13) .
H1A Zr1 B2 124.7(14) .
H2B Zr1 B2 24.3(16) .
H1B Zr1 B2 79.5(13) .
C5 Zr1 B2 97.6(3) .
C4 Zr1 B2 130.0(3) .
C3 Zr1 B2 131.0(2) .
H3 Zr1 C2 167.0(17) .
H2A Zr1 C2 104.2(16) .
H2 Zr1 C2 132.7(14) .
H1 Zr1 C2 120.0(13) .
H1A Zr1 C2 88.7(13) .
H2B Zr1 C2 79.3(16) .
H1B Zr1 C2 76.4(13) .
C5 Zr1 C2 53.41(19) .
C4 Zr1 C2 53.14(18) .
C3 Zr1 C2 32.23(18) .
B2 Zr1 C2 99.1(2) .
H1 Zr2 H3 60(2) .
H1 Zr2 H2 62.7(19) .
H3 Zr2 H2 58(2) .
H1 Zr2 H3A 81(2) .
H3 Zr2 H3A 122(2) .
H2 Zr2 H3A 66(2) .
H1 Zr2 H3B 92(2) .
H3 Zr2 H3B 152(2) .
H2 Zr2 H3B 115(2) .
H3A Zr2 H3B 51(2) .
H1 Zr2 C11 143.2(14) .
H3 Zr2 C11 84.1(16) .
H2 Zr2 C11 106.8(12) .
H3A Zr2 C11 128.8(15) .
H3B Zr2 C11 122.2(16) .
H1 Zr2 C15 137.1(14) .
H3 Zr2 C15 84.1(16) .
H2 Zr2 C15 79.0(13) .
H3A Zr2 C15 101.1(15) .
H3B Zr2 C15 122.6(16) .
C11 Zr2 C15 33.03(18) .
H1 Zr2 C14 145.8(14) .
H3 Zr2 C14 114.0(16) .
H2 Zr2 C14 85.2(14) .
H3A Zr2 C14 74.5(15) .
H3B Zr2 C14 90.9(16) .
C11 Zr2 C14 54.31(17) .
C15 Zr2 C14 32.58(17) .
H1 Zr2 C12 160.3(14) .
H3 Zr2 C12 114.7(16) .
H2 Zr2 C12 133.1(13) .
H3A Zr2 C12 114.5(15) .
H3B Zr2 C12 89.7(16) .
C11 Zr2 C12 33.06(18) .
C15 Zr2 C12 54.26(18) .
C14 Zr2 C12 53.67(16) .
H1 Zr2 C13 162.4(14) .
H3 Zr2 C13 136.3(16) .
H2 Zr2 C13 117.1(15) .
H3A Zr2 C13 82.7(15) .
H3B Zr2 C13 71.5(16) .
C11 Zr2 C13 54.29(18) .
C15 Zr2 C13 54.18(18) .
C14 Zr2 C13 32.64(16) .
C12 Zr2 C13 32.06(17) .
H1 Zr2 B3 81.5(14) .
H3 Zr2 B3 139.2(16) .
H2 Zr2 B3 93.7(13) .
H3A Zr2 B3 30.8(15) .
H3B Zr2 B3 21.6(16) .
C11 Zr2 B3 135.3(2) .
C15 Zr2 B3 121.7(2) .
C14 Zr2 B3 89.6(2) .
C12 Zr2 B3 106.1(2) .
C13 Zr2 B3 81.0(2) .
H1 Zr2 B1 79.3(14) 2
H3 Zr2 B1 83.4(16) 2
H2 Zr2 B1 135.2(15) 2
H3A Zr2 B1 132.9(15) 2
H3B Zr2 B1 87.5(16) 2
C11 Zr2 B1 89.38(19) 2
C15 Zr2 B1 122.02(19) 2
C14 Zr2 B1 134.91(18) 2
C12 Zr2 B1 81.25(17) 2
C13 Zr2 B1 106.38(18) 2
B3 Zr2 B1 103.6(2) 2
H1D B1 H1A 111(4) .
H1D B1 H1B 115(4) .
H1A B1 H1B 106(4) .
H1D B1 H1C 108(4) .
H1A B1 H1C 111(3) .
H1B B1 H1C 106(3) .
H1D B1 Zr1 138(3) .
H1A B1 Zr1 52(3) .
H1B B1 Zr1 55(2) .
H1C B1 Zr1 114(2) .
H1D B1 Zr2 58(3) 2
H1A B1 Zr2 120(3) 2
H1B B1 Zr2 133(3) 2
H1C B1 Zr2 50(2) 2
Zr1 B1 Zr2 161.6(3) 2
H2D B2 H2B 118(5) .
H2D B2 H2C 120(5) .
H2B B2 H2C 105(4) .
H2D B2 H2A 108(5) .
H2B B2 H2A 97(4) .
H2C B2 H2A 107(4) .
H2D B2 Zr1 100(4) .
H2B B2 Zr1 58(3) .
H2C B2 Zr1 140(3) .
H2A B2 Zr1 49(2) .
H3B B3 H3C 105(5) .
H3B B3 H3D 130(5) .
H3C B3 H3D 98(4) .
H3B B3 H3A 105(4) .
H3C B3 H3A 111(4) .
H3D B3 H3A 108(4) .
H3B B3 Zr2 55(4) .
H3C B3 Zr2 138(3) .
H3D B3 Zr2 123(3) .
H3A B3 Zr2 54(2) .
C2 C1 C5 107.0(5) .
C2 C1 C6 125.9(7) .
C5 C1 C6 126.7(7) .
C2 C1 Zr1 73.7(3) .
C5 C1 Zr1 70.8(3) .
C6 C1 Zr1 126.7(4) .
C1 C2 C3 109.2(5) .
C1 C2 C7 124.2(6) .
C3 C2 C7 126.4(6) .
C1 C2 Zr1 74.5(3) .
C3 C2 Zr1 72.3(3) .
C7 C2 Zr1 123.7(4) .
C4 C3 C2 107.2(5) .
C4 C3 C8 124.6(6) .
C2 C3 C8 127.7(6) .
C4 C3 Zr1 73.4(3) .
C2 C3 Zr1 75.4(3) .
C8 C3 Zr1 123.3(4) .
C3 C4 C5 108.5(5) .
C3 C4 C9 124.7(7) .
C5 C4 C9 126.3(6) .
C3 C4 Zr1 74.2(3) .
C5 C4 Zr1 73.1(3) .
C9 C4 Zr1 124.9(4) .
C4 C5 C1 108.0(5) .
C4 C5 C10 126.0(7) .
C1 C5 C10 125.4(7) .
C4 C5 Zr1 74.2(3) .
C1 C5 Zr1 76.6(3) .
C10 C5 Zr1 122.0(4) .
C15 C11 C12 107.4(5) .
C15 C11 C16 125.5(6) .
C12 C11 C16 126.7(6) .
C15 C11 Zr2 73.8(3) .
C12 C11 Zr2 75.1(3) .
C16 C11 Zr2 122.2(4) .
C13 C12 C11 108.6(5) .
C13 C12 C17 125.1(6) .
C11 C12 C17 125.9(6) .
C13 C12 Zr2 74.7(3) .
C11 C12 Zr2 71.9(3) .
C17 C12 Zr2 125.5(4) .
C12 C13 C14 107.2(5) .
C12 C13 C18 126.2(6) .
C14 C13 C18 126.1(5) .
C12 C13 Zr2 73.2(3) .
C14 C13 Zr2 71.8(3) .
C18 C13 Zr2 127.1(4) .
C15 C14 C13 109.1(5) .
C15 C14 C19 125.1(5) .
C13 C14 C19 125.4(5) .
C15 C14 Zr2 73.5(3) .
C13 C14 Zr2 75.5(3) .
C19 C14 Zr2 123.0(4) .
C14 C15 C11 107.8(5) .
C14 C15 C20 125.6(6) .
C11 C15 C20 126.1(6) .
C14 C15 Zr2 73.9(3) .
C11 C15 Zr2 73.2(3) .
C20 C15 Zr2 125.2(4) .

loop_
_geom_bond_atom_site_label_1
_geom_bond_atom_site_label_2
_geom_bond_distance
_geom_bond_site_symmetry_2
Zr1 H3 1.81(5) .
Zr1 H2A 1.95(5) .
Zr1 H2 1.97(5) .
Zr1 H1 1.99(4) .
Zr1 H1A 2.12(5) .
Zr1 H2B 2.16(6) .
Zr1 H1B 2.17(5) .
Zr1 C5 2.468(5) .
Zr1 C4 2.482(5) .
Zr1 C3 2.492(5) .
Zr1 B2 2.528(7) .
Zr1 C2 2.532(5) .
Zr2 H1 1.90(4) .
Zr2 H3 1.91(5) .
Zr2 H2 1.99(5) .
Zr2 H3A 2.08(5) .
Zr2 H3B 2.15(6) .
Zr2 C11 2.482(5) .
Zr2 C15 2.490(5) .
Zr2 C14 2.495(5) .
Zr2 C12 2.523(5) .
Zr2 C13 2.542(5) .
Zr2 B3 2.553(7) .
Zr2 B1 2.651(6) 2
B1 H1D 1.08(5) .
B1 H1A 1.09(5) .
B1 H1B 1.15(5) .
B1 H1C 1.23(5) .
B1 Zr2 2.651(6) 2
B2 H2D 0.90(6) .
B2 H2B 1.05(6) .
B2 H2C 1.21(6) .
B2 H2A 1.27(6) .
B3 H3B 0.96(6) .
B3 H3C 1.01(6) .
B3 H3D 1.09(6) .
B3 H3A 1.31(6) .
C1 C2 1.392(8) .
C1 C5 1.404(9) .
C1 C6 1.506(9) .
C2 C3 1.395(8) .
C2 C7 1.518(8) .
C3 C4 1.392(8) .
C3 C8 1.517(8) .
C4 C5 1.395(9) .
C4 C9 1.517(8) .
C5 C10 1.513(8) .
C11 C15 1.413(8) .
C11 C12 1.424(8) .
C11 C16 1.516(8) .
C12 C13 1.399(7) .
C12 C17 1.505(7) .
C13 C14 1.416(7) .
C13 C18 1.500(8) .
C14 C15 1.398(7) .
C14 C19 1.508(7) .
C15 C20 1.504(8) .
